data_4035271
loop_
_publ_author_name
'Takeda, Takuya'
'Harada, Shinji'
'Okabe, Akito'
'Nishida, Atsushi'

_publ_section_title
;
 Cyclohepta[ b]indole Synthesis through [5 + 2] Cycloaddition:
 Bifunctional Indium(III)-Catalyzed Stereoselective Construction of
 7-Membered Ring Fused Indoles.
;
_journal_issue 19
_journal_name_full 'The Journal of organic chemistry'
_journal_page_first 11541
_journal_page_last 11551
_journal_paper_doi 10.1021/acs.joc.8b01407
_journal_volume 83
_journal_year 2018
_chemical_formula_moiety 'C29 H25 N O2'
_chemical_formula_sum 'C29 H25 N O2'
_chemical_formula_weight 419.52
_space_group_crystal_system monoclinic
_space_group_IT_number 14
_space_group_name_Hall '-P 2ybc'
_space_group_name_H-M_alt 'P 1 21/c 1'
_atom_sites_solution_hydrogens geom
_atom_sites_solution_primary direct
_atom_sites_solution_secondary difmap
_cell_angle_alpha 90.0000
_cell_angle_beta 103.7348(12)
_cell_angle_gamma 90.0000
_cell_formula_units_Z 8
_cell_length_a 14.5780(4)
_cell_length_b 12.8873(3)
_cell_length_c 23.6203(6)
_cell_measurement_reflns_used 18076
_cell_measurement_temperature 113
_cell_measurement_theta_max 68.17
_cell_measurement_theta_min 3.12
_cell_volume 4310.68(19)
_computing_cell_refinement 'RAPID AUTO'
_computing_data_collection 'RAPID AUTO (Rigaku, ????)'
_computing_data_reduction 'RAPID AUTO'
_computing_molecular_graphics 'CrystalStructure 4.2.5'
_computing_publication_material 'CrystalStructure 4.2.5 (Rigaku, 2017)'
_computing_structure_refinement 'SHELXL97 (Sheldrick, 2008)'
_computing_structure_solution 'Il Milione (Burla, et al., 2007)'
_diffrn_ambient_temperature 113
_diffrn_detector_area_resol_mean 10.000
_diffrn_measured_fraction_theta_full 0.996
_diffrn_measured_fraction_theta_max 0.996
_diffrn_measurement_device_type 'Rigaku R-AXIS RAPID'
_diffrn_measurement_method \w
_diffrn_radiation_type 'Cu K\a'
_diffrn_radiation_wavelength 1.54187
_diffrn_reflns_av_R_equivalents 0.1013
_diffrn_reflns_Laue_measured_fraction_full 0.000
_diffrn_reflns_Laue_measured_fraction_max 0.000
_diffrn_reflns_limit_h_max 17
_diffrn_reflns_limit_h_min -17
_diffrn_reflns_limit_k_max 15
_diffrn_reflns_limit_k_min -15
_diffrn_reflns_limit_l_max 28
_diffrn_reflns_limit_l_min -28
_diffrn_reflns_number 44830
_diffrn_reflns_point_group_measured_fraction_full 0.000
_diffrn_reflns_point_group_measured_fraction_max 0.000
_diffrn_reflns_theta_full 68.240
_diffrn_reflns_theta_max 68.240
_diffrn_reflns_theta_min 3.121
_diffrn_standards_number 0
_exptl_absorpt_coefficient_mu 0.633
_exptl_absorpt_correction_T_max 0.881
_exptl_absorpt_correction_T_min 0.636
_exptl_absorpt_correction_type multi-scan
_exptl_absorpt_process_details 'ABSCOR (Rigaku, 1995)'
_exptl_crystal_colour colorless
_exptl_crystal_density_diffrn 1.293
_exptl_crystal_density_method 'not measured'
_exptl_crystal_description block
_exptl_crystal_F_000 1776.00
_exptl_crystal_size_max 0.200
_exptl_crystal_size_mid 0.200
_exptl_crystal_size_min 0.200
_refine_diff_density_max 0.35
_refine_diff_density_min -0.44
_refine_ls_extinction_method none
_refine_ls_goodness_of_fit_ref 0.924
_refine_ls_hydrogen_treatment constr
_refine_ls_number_parameters 585
_refine_ls_number_reflns 7886
_refine_ls_number_restraints 0
_refine_ls_R_factor_all 0.1786
_refine_ls_R_factor_gt 0.0982
_refine_ls_shift/su_max 0.000
_refine_ls_structure_factor_coef Fsqd
_refine_ls_weighting_details 'w = 1/[\s^2^(Fo^2^)+(0.1758P)^2^] where P=(Fo^2^+2Fc^2^)/3'
_refine_ls_weighting_scheme calc
_refine_ls_wR_factor_gt 0.2299
_refine_ls_wR_factor_ref 0.3115
_reflns_number_gt 3181
_reflns_number_total 7886
_reflns_threshold_expression F^2^>2.0\s(F^2^)
_cod_data_source_file jo8b01407_si_004.cif
_cod_data_source_block 171212takeda01
_cod_depositor_comments
;

2020-08-05
Z value and formula fixed to values more according to usual
chemical conventions.                 miguel
;
_cod_original_formula_sum 'C58 H50 N2 O4'
_cod_original_formula_weight 839.04
_cod_original_formula_moiety 'C58 H50 N2 O4'
_cod_original_formula_units_Z 4
_cod_original_cell_volume 4310.68(18)
_cod_database_code 4035271

loop_
_space_group_symop_id
_space_group_symop_operation_xyz
1 +X,+Y,+Z
2 -X,1/2+Y,1/2-Z
3 -X,-Y,-Z
4 +X,-1/2-Y,-1/2+Z

loop_
_atom_site_label
_atom_site_type_symbol
_atom_site_fract_x
_atom_site_fract_y
_atom_site_fract_z
_atom_site_U_iso_or_equiv
_atom_site_adp_type
_atom_site_occupancy
_atom_site_symmetry_multiplicity
_atom_site_calc_flag
_atom_site_refinement_flags
O1 O 0.4491(2) 0.4762(2) 0.28280(13) 0.0617(9) Uani 1 1 d .
O2 O 0.3240(2) 0.3819(2) 0.23628(13) 0.0627(9) Uani 1 1 d .
O3 O 0.0387(2) -0.2045(3) 0.19945(14) 0.0656(9) Uani 1 1 d .
O4 O 0.1647(2) -0.1272(3) 0.25701(15) 0.0706(10) Uani 1 1 d .
N1 N 0.1878(3) 0.2187(3) 0.33779(16) 0.0547(10) Uani 1 1 d .
N2 N 0.3038(3) 0.0463(3) 0.14339(16) 0.0549(10) Uani 1 1 d .
C2 C 0.0756(3) 0.1700(3) 0.1452(2) 0.0519(12) Uani 1 1 d .
C3 C 0.1423(3) 0.1375(4) 0.3571(2) 0.0539(12) Uani 1 1 d .
C4 C 0.4067(3) 0.0970(3) 0.3372(2) 0.0525(12) Uani 1 1 d .
C5 C 0.3450(3) 0.1322(4) 0.1252(2) 0.0529(12) Uani 1 1 d .
C6 C 0.0941(3) 0.0808(4) 0.3076(2) 0.0533(12) Uani 1 1 d .
C7 C 0.1095(3) 0.1336(3) 0.25696(19) 0.0510(11) Uani 1 1 d .
C8 C -0.1604(3) 0.0929(4) 0.1011(2) 0.0523(12) Uani 1 1 d .
C9 C 0.4280(3) 0.1497(3) 0.28569(19) 0.0513(12) Uani 1 1 d .
C10 C 0.4690(3) 0.1342(3) 0.3873(2) 0.0519(12) Uani 1 1 d .
C11 C 0.3938(3) 0.1862(4) 0.17523(19) 0.0506(11) Uani 1 1 d .
C12 C -0.0156(3) 0.0484(4) 0.17916(19) 0.0533(12) Uani 1 1 d .
C13 C 0.0049(3) 0.1404(4) 0.0966(2) 0.0536(12) Uani 1 1 d .
C14 C 0.3242(3) 0.0460(4) 0.2032(2) 0.0548(12) Uani 1 1 d .
H14 H 0.3025 -0.0044 0.2263 0.066 Uiso 1 1 calc R
C15 C 0.0490(3) -0.0125(4) 0.31565(19) 0.0527(12) Uani 1 1 d .
C16 C 0.0600(3) 0.1139(4) 0.19692(19) 0.0539(12) Uani 1 1 d .
C17 C 0.5020(3) 0.2161(4) 0.30547(19) 0.0544(12) Uani 1 1 d .
C18 C 0.4632(3) 0.1027(4) 0.4428(2) 0.0602(13) Uani 1 1 d .
H18 H 0.5061 0.1288 0.4766 0.072 Uiso 1 1 calc R
C19 C 0.1411(3) 0.1093(4) 0.4140(2) 0.0575(13) Uani 1 1 d .
H19 H 0.1726 0.1493 0.4466 0.069 Uiso 1 1 calc R
C20 C 0.5358(3) 0.2126(4) 0.3716(2) 0.0553(12) Uani 1 1 d .
C21 C 0.3370(3) 0.0253(3) 0.3430(2) 0.0530(12) Uani 1 1 d .
H21 H 0.2939 -0.0012 0.3094 0.064 Uiso 1 1 calc R
C22 C -0.0572(3) 0.0565(3) 0.11357(19) 0.0518(12) Uani 1 1 d .
C23 C 0.3810(3) 0.1298(4) 0.2251(2) 0.0538(12) Uani 1 1 d .
C24 C 0.4817(3) 0.3471(3) 0.22103(19) 0.0541(12) Uani 1 1 d .
H24 H 0.5199 0.4021 0.2075 0.065 Uiso 1 1 calc R
C25 C 0.2372(3) -0.0229(4) 0.10540(19) 0.0621(13) Uani 1 1 d .
H25A H 0.2316 -0.0875 0.1262 0.075 Uiso 1 1 calc R
H25B H 0.2600 -0.0384 0.0705 0.075 Uiso 1 1 calc R
H25C H 0.1753 0.0108 0.0940 0.075 Uiso 1 1 calc R
C26 C 0.2550(3) 0.2875(4) 0.3752(2) 0.0610(13) Uani 1 1 d .
H26A H 0.3183 0.2749 0.3693 0.073 Uiso 1 1 calc R
H26B H 0.2548 0.2743 0.4161 0.073 Uiso 1 1 calc R
H26C H 0.2370 0.3598 0.3655 0.073 Uiso 1 1 calc R
C27 C 0.5489(3) 0.2848(3) 0.26917(19) 0.0545(12) Uani 1 1 d .
H27A H 0.5896 0.2410 0.2508 0.065 Uiso 1 1 calc R
H27B H 0.5906 0.3342 0.2954 0.065 Uiso 1 1 calc R
C28 C 0.3419(3) 0.1660(4) 0.0688(2) 0.0605(13) Uani 1 1 d .
H28 H 0.3098 0.1274 0.0358 0.073 Uiso 1 1 calc R
C29 C 0.6687(3) 0.0964(4) 0.3563(2) 0.0615(13) Uani 1 1 d .
H29 H 0.6269 0.0740 0.3212 0.074 Uiso 1 1 calc R
C30 C 0.6384(3) 0.1721(4) 0.3901(2) 0.0557(12) Uani 1 1 d .
C31 C 0.0051(3) -0.0805(4) 0.26481(19) 0.0555(12) Uani 1 1 d .
H31 H -0.0333 -0.1342 0.2793 0.067 Uiso 1 1 calc R
C32 C 0.0918(3) 0.0198(4) 0.4206(2) 0.0621(13) Uani 1 1 d .
H32 H 0.0881 -0.0012 0.4585 0.074 Uiso 1 1 calc R
C33 C 0.4362(3) 0.2824(4) 0.1687(2) 0.0556(12) Uani 1 1 d .
C34 C 0.0800(4) -0.1374(4) 0.2417(2) 0.0583(13) Uani 1 1 d .
C35 C -0.0618(3) -0.0216(4) 0.21504(19) 0.0562(12) Uani 1 1 d .
H35A H -0.1006 -0.0731 0.1887 0.067 Uiso 1 1 calc R
H35B H -0.1053 0.0207 0.2320 0.067 Uiso 1 1 calc R
C36 C 0.4077(4) 0.4011(4) 0.2460(2) 0.0567(12) Uani 1 1 d .
C37 C 0.1441(3) 0.2414(4) 0.1377(2) 0.0571(12) Uani 1 1 d .
H37 H 0.1944 0.2605 0.1695 0.069 Uiso 1 1 calc R
C38 C -0.1840(4) 0.1781(4) 0.1314(2) 0.0614(13) Uani 1 1 d .
H38 H -0.1361 0.2114 0.1600 0.074 Uiso 1 1 calc R
C39 C 0.1691(3) 0.2155(4) 0.2783(2) 0.0546(12) Uani 1 1 d .
H39 H 0.1936 0.2629 0.2548 0.066 Uiso 1 1 calc R
C40 C -0.2320(3) 0.0463(4) 0.0603(2) 0.0606(13) Uani 1 1 d .
H40 H -0.2180 -0.0122 0.0393 0.073 Uiso 1 1 calc R
C41 C -0.0015(3) 0.1827(4) 0.0421(2) 0.0587(13) Uani 1 1 d .
H41 H -0.0502 0.1617 0.0098 0.070 Uiso 1 1 calc R
C42 C 0.0646(4) 0.2566(4) 0.0356(2) 0.0621(13) Uani 1 1 d .
H42 H 0.0598 0.2885 -0.0013 0.074 Uiso 1 1 calc R
C43 C 0.4336(3) 0.3161(4) 0.1118(2) 0.0611(13) Uani 1 1 d .
H43C H 0.465(3) 0.390(4) 0.1057(19) 0.088(16) Uiso 1 1 d .
C44 C 0.3874(4) 0.2584(4) 0.0629(2) 0.0637(14) Uani 1 1 d .
H44C H 0.395(3) 0.290(4) 0.024(2) 0.094(18) Uiso 1 1 d .
C45 C 0.3930(4) 0.0320(4) 0.4477(2) 0.0632(13) Uani 1 1 d .
H45 H 0.3873 0.0101 0.4851 0.076 Uiso 1 1 calc R
C46 C 0.0471(3) -0.0402(4) 0.3722(2) 0.0622(13) Uani 1 1 d .
H46 H 0.0146 -0.1015 0.3783 0.075 Uiso 1 1 calc R
C47 C 0.7586(4) 0.0529(4) 0.3728(2) 0.0645(14) Uani 1 1 d .
H47 H 0.7782 0.0019 0.3491 0.077 Uiso 1 1 calc R
C48 C -0.0444(3) -0.0456(4) 0.08277(19) 0.0624(13) Uani 1 1 d .
H48A H -0.0779 -0.1014 0.0975 0.075 Uiso 1 1 calc R
H48B H 0.0230 -0.0626 0.0904 0.075 Uiso 1 1 calc R
H48C H -0.0700 -0.0379 0.0407 0.075 Uiso 1 1 calc R
C49 C 0.5240(3) 0.3194(4) 0.3987(2) 0.0618(13) Uani 1 1 d .
H49A H 0.5443 0.3147 0.4412 0.074 Uiso 1 1 calc R
H49B H 0.4576 0.3404 0.3874 0.074 Uiso 1 1 calc R
H49C H 0.5628 0.3709 0.3845 0.074 Uiso 1 1 calc R
C50 C 0.7002(3) 0.2019(4) 0.4420(2) 0.0622(13) Uani 1 1 d .
H50 H 0.6808 0.2523 0.4661 0.075 Uiso 1 1 calc R
C51 C 0.8189(3) 0.0853(4) 0.4243(2) 0.0632(13) Uani 1 1 d .
H51 H 0.8805 0.0566 0.4359 0.076 Uiso 1 1 calc R
C52 C 0.7901(4) 0.1588(4) 0.4589(2) 0.0680(14) Uani 1 1 d .
H52 H 0.8318 0.1800 0.4944 0.082 Uiso 1 1 calc R
C53 C -0.2757(4) 0.2150(4) 0.1206(2) 0.0689(15) Uani 1 1 d .
H53 H -0.2900 0.2734 0.1416 0.083 Uiso 1 1 calc R
C54 C 0.1374(4) 0.2843(4) 0.0823(2) 0.0613(13) Uani 1 1 d .
H54 H 0.1834 0.3331 0.0768 0.074 Uiso 1 1 calc R
C55 C 0.3317(4) -0.0062(4) 0.3983(2) 0.0619(13) Uani 1 1 d .
H55 H 0.2849 -0.0552 0.4022 0.074 Uiso 1 1 calc R
C56 C 0.3882(4) 0.5372(4) 0.3106(2) 0.0692(14) Uani 1 1 d .
H56A H 0.3550 0.4910 0.3321 0.083 Uiso 1 1 calc R
H56B H 0.3420 0.5750 0.2808 0.083 Uiso 1 1 calc R
H56C H 0.4265 0.5868 0.3377 0.083 Uiso 1 1 calc R
C57 C 0.1010(4) -0.2695(4) 0.1751(2) 0.0736(15) Uani 1 1 d .
H57A H 0.1394 -0.2258 0.1558 0.088 Uiso 1 1 calc R
H57B H 0.0633 -0.3175 0.1467 0.088 Uiso 1 1 calc R
H57C H 0.1425 -0.3091 0.2065 0.088 Uiso 1 1 calc R
C58 C -0.3470(4) 0.1673(5) 0.0793(2) 0.0714(15) Uani 1 1 d .
H58 H -0.4101 0.1922 0.0719 0.086 Uiso 1 1 calc R
C59 C -0.3246(4) 0.0833(4) 0.0492(2) 0.0674(14) Uani 1 1 d .
H59 H -0.3726 0.0501 0.0207 0.081 Uiso 1 1 calc R

loop_
_atom_site_aniso_label
_atom_site_aniso_U_11
_atom_site_aniso_U_22
_atom_site_aniso_U_33
_atom_site_aniso_U_23
_atom_site_aniso_U_13
_atom_site_aniso_U_12
O1 0.067(2) 0.054(2) 0.063(2) -0.0115(17) 0.0147(17) -0.0045(17)
O2 0.060(2) 0.058(2) 0.067(2) -0.0017(17) 0.0086(18) 0.0006(17)
O3 0.065(2) 0.061(2) 0.072(2) -0.0144(18) 0.0173(18) -0.0050(17)
O4 0.062(2) 0.066(2) 0.080(3) -0.0094(18) 0.007(2) 0.0064(19)
N1 0.055(2) 0.053(2) 0.051(3) -0.004(2) 0.003(2) 0.002(2)
N2 0.059(2) 0.056(2) 0.046(2) -0.0017(19) 0.0038(19) -0.006(2)
C2 0.056(3) 0.049(3) 0.048(3) 0.001(2) 0.006(2) 0.002(2)
C3 0.055(3) 0.049(3) 0.053(3) -0.001(2) 0.004(2) 0.003(2)
C4 0.052(3) 0.049(3) 0.051(3) -0.001(2) 0.001(2) 0.007(2)
C5 0.053(3) 0.052(3) 0.052(3) -0.003(2) 0.010(2) 0.003(2)
C6 0.057(3) 0.047(3) 0.053(3) 0.004(2) 0.007(2) 0.004(2)
C7 0.053(3) 0.050(3) 0.046(3) 0.001(2) 0.004(2) 0.001(2)
C8 0.051(3) 0.052(3) 0.051(3) 0.005(2) 0.006(2) -0.003(2)
C9 0.056(3) 0.050(3) 0.043(3) -0.001(2) 0.001(2) 0.008(2)
C10 0.051(3) 0.049(3) 0.053(3) 0.000(2) 0.007(2) 0.007(2)
C11 0.052(3) 0.050(3) 0.046(3) 0.000(2) 0.005(2) 0.004(2)
C12 0.053(3) 0.052(3) 0.050(3) 0.000(2) 0.003(2) -0.003(2)
C13 0.056(3) 0.054(3) 0.049(3) -0.001(2) 0.011(2) 0.003(2)
C14 0.053(3) 0.055(3) 0.051(3) -0.004(2) 0.002(2) 0.004(2)
C15 0.056(3) 0.054(3) 0.046(3) -0.001(2) 0.008(2) 0.004(2)
C16 0.058(3) 0.049(3) 0.051(3) 0.003(2) 0.006(2) 0.006(2)
C17 0.052(3) 0.056(3) 0.047(3) -0.002(2) -0.003(2) -0.002(2)
C18 0.063(3) 0.064(3) 0.048(3) -0.001(2) 0.002(2) 0.010(3)
C19 0.059(3) 0.061(3) 0.050(3) -0.005(2) 0.007(2) 0.001(2)
C20 0.059(3) 0.054(3) 0.047(3) -0.007(2) 0.000(2) 0.000(2)
C21 0.052(3) 0.050(3) 0.053(3) 0.001(2) 0.006(2) 0.002(2)
C22 0.053(3) 0.051(3) 0.049(3) -0.003(2) 0.009(2) -0.004(2)
C23 0.052(3) 0.052(3) 0.053(3) -0.001(2) 0.003(2) 0.000(2)
C24 0.051(3) 0.049(3) 0.060(3) -0.006(2) 0.009(2) -0.003(2)
C25 0.056(3) 0.064(3) 0.058(3) -0.013(3) -0.003(2) -0.007(2)
C26 0.057(3) 0.061(3) 0.058(3) -0.013(3) -0.001(2) -0.004(2)
C27 0.050(3) 0.054(3) 0.054(3) 0.003(2) 0.002(2) 0.003(2)
C28 0.060(3) 0.071(3) 0.049(3) -0.002(3) 0.009(2) -0.005(3)
C29 0.061(3) 0.059(3) 0.058(3) -0.001(3) 0.003(3) 0.003(3)
C30 0.052(3) 0.059(3) 0.052(3) -0.003(2) 0.005(2) -0.002(2)
C31 0.059(3) 0.052(3) 0.054(3) 0.002(2) 0.010(2) 0.002(2)
C32 0.062(3) 0.070(4) 0.055(3) 0.001(3) 0.017(3) 0.006(3)
C33 0.051(3) 0.059(3) 0.053(3) 0.000(2) 0.007(2) 0.000(2)
C34 0.068(3) 0.049(3) 0.057(3) -0.002(2) 0.013(3) 0.002(3)
C35 0.057(3) 0.054(3) 0.057(3) 0.006(2) 0.011(2) 0.002(2)
C36 0.065(3) 0.048(3) 0.052(3) 0.002(2) 0.004(3) 0.003(3)
C37 0.056(3) 0.057(3) 0.057(3) -0.002(2) 0.011(2) 0.003(2)
C38 0.064(3) 0.057(3) 0.061(3) 0.001(3) 0.010(3) -0.003(3)
C39 0.052(3) 0.055(3) 0.051(3) -0.005(2) 0.002(2) 0.004(2)
C40 0.063(3) 0.062(3) 0.051(3) 0.006(2) 0.002(3) 0.001(3)
C41 0.064(3) 0.062(3) 0.046(3) -0.006(2) 0.006(2) 0.003(3)
C42 0.064(3) 0.064(3) 0.058(3) 0.004(3) 0.014(3) -0.001(3)
C43 0.063(3) 0.061(3) 0.057(3) 0.004(3) 0.009(3) 0.002(3)
C44 0.064(3) 0.072(4) 0.053(3) -0.001(3) 0.009(3) -0.001(3)
C45 0.068(3) 0.061(3) 0.060(3) 0.003(3) 0.014(3) 0.002(3)
C46 0.070(3) 0.054(3) 0.060(3) 0.005(3) 0.011(3) 0.005(3)
C47 0.067(3) 0.062(3) 0.058(3) -0.001(3) 0.002(3) 0.006(3)
C48 0.069(3) 0.058(3) 0.058(3) -0.007(3) 0.009(3) 0.000(3)
C49 0.064(3) 0.058(3) 0.058(3) -0.009(2) 0.003(3) 0.001(3)
C50 0.063(3) 0.061(3) 0.056(3) -0.007(3) 0.001(3) 0.003(3)
C51 0.055(3) 0.064(3) 0.066(3) 0.007(3) 0.004(3) 0.003(3)
C52 0.064(3) 0.067(3) 0.062(3) -0.006(3) -0.007(3) 0.004(3)
C53 0.071(4) 0.063(3) 0.077(4) 0.011(3) 0.025(3) 0.016(3)
C54 0.063(3) 0.060(3) 0.063(3) 0.004(3) 0.019(3) -0.002(3)
C55 0.066(3) 0.058(3) 0.060(3) 0.005(3) 0.013(3) 0.001(3)
C56 0.082(4) 0.058(3) 0.071(4) -0.010(3) 0.023(3) -0.003(3)
C57 0.071(4) 0.062(3) 0.090(4) -0.017(3) 0.024(3) -0.003(3)
C58 0.058(3) 0.081(4) 0.072(4) 0.026(3) 0.010(3) 0.003(3)
C59 0.062(3) 0.070(4) 0.063(4) 0.013(3) 0.001(3) -0.003(3)

loop_
_atom_type_symbol
_atom_type_description
_atom_type_scat_dispersion_real
_atom_type_scat_dispersion_imag
_atom_type_scat_source
C C 0.0181 0.0091
;
International Tables for Crystallography
(Vol. C, Tables 4.2.6.8 and 6.1.1.4)
;
H H 0.0000 0.0000
;
International Tables for Crystallography
(Vol. C, Table 6.1.1.4)
;
O O 0.0492 0.0322
;
International Tables for Crystallography
(Vol. C, Tables 4.2.6.8 and 6.1.1.4)
;
N N 0.0311 0.0180
;
International Tables for Crystallography
(Vol. C, Tables 4.2.6.8 and 6.1.1.4)
;

loop_
_geom_angle_atom_site_label_1
_geom_angle_atom_site_label_2
_geom_angle_atom_site_label_3
_geom_angle
C36 O1 C56 117.0(4)
C34 O3 C57 116.9(4)
C39 N1 C3 108.9(4)
C39 N1 C26 125.8(4)
C3 N1 C26 124.9(4)
C14 N2 C5 108.6(4)
C14 N2 C25 125.6(4)
C5 N2 C25 125.1(4)
C37 C2 C13 118.8(4)
C37 C2 C16 132.8(4)
C13 C2 C16 108.4(4)
N1 C3 C19 129.4(4)
N1 C3 C6 107.7(4)
C19 C3 C6 122.9(5)
C10 C4 C21 118.9(4)
C10 C4 C9 108.5(4)
C21 C4 C9 132.5(4)
N2 C5 C28 129.3(4)
N2 C5 C11 107.7(4)
C28 C5 C11 123.0(5)
C15 C6 C3 119.1(4)
C15 C6 C7 133.4(4)
C3 C6 C7 107.3(4)
C39 C7 C6 105.4(4)
C39 C7 C16 127.8(4)
C6 C7 C16 126.1(4)
C40 C8 C38 117.6(4)
C40 C8 C22 123.1(4)
C38 C8 C22 119.3(4)
C17 C9 C23 126.4(4)
C17 C9 C4 107.9(4)
C23 C9 C4 125.7(4)
C18 C10 C4 121.7(5)
C18 C10 C20 127.8(4)
C4 C10 C20 110.4(4)
C5 C11 C33 119.2(4)
C5 C11 C23 107.5(4)
C33 C11 C23 133.0(4)
C16 C12 C35 129.2(4)
C16 C12 C22 111.4(4)
C35 C12 C22 119.3(4)
C41 C13 C2 122.1(5)
C41 C13 C22 127.8(4)
C2 C13 C22 110.1(4)
N2 C14 C23 110.3(4)
N2 C14 H14 124.9
C23 C14 H14 124.9
C46 C15 C6 117.8(4)
C46 C15 C31 121.1(4)
C6 C15 C31 121.1(4)
C12 C16 C7 125.7(4)
C12 C16 C2 108.5(4)
C7 C16 C2 125.5(4)
C9 C17 C27 126.9(4)
C9 C17 C20 111.6(4)
C27 C17 C20 121.5(4)
C10 C18 C45 118.5(5)
C10 C18 H18 120.7
C45 C18 H18 120.7
C32 C19 C3 116.8(5)
C32 C19 H19 121.6
C3 C19 H19 121.6
C10 C20 C17 101.7(4)
C10 C20 C49 110.7(4)
C17 C20 C49 111.0(4)
C10 C20 C30 109.9(4)
C17 C20 C30 110.8(4)
C49 C20 C30 112.2(4)
C55 C21 C4 119.2(4)
C55 C21 H21 120.4
C4 C21 H21 120.4
C13 C22 C12 101.5(4)
C13 C22 C48 109.6(4)
C12 C22 C48 111.0(4)
C13 C22 C8 110.5(4)
C12 C22 C8 110.5(4)
C48 C22 C8 113.2(4)
C14 C23 C11 105.8(4)
C14 C23 C9 127.1(4)
C11 C23 C9 126.6(4)
C33 C24 C36 110.9(4)
C33 C24 C27 113.3(4)
C36 C24 C27 109.8(4)
C33 C24 H24 107.5
C36 C24 H24 107.5
C27 C24 H24 107.5
N2 C25 H25A 109.5
N2 C25 H25B 109.5
H25A C25 H25B 109.5
N2 C25 H25C 109.5
H25A C25 H25C 109.5
H25B C25 H25C 109.5
N1 C26 H26A 109.5
N1 C26 H26B 109.5
H26A C26 H26B 109.5
N1 C26 H26C 109.5
H26A C26 H26C 109.5
H26B C26 H26C 109.5
C17 C27 C24 115.6(4)
C17 C27 H27A 108.4
C24 C27 H27A 108.4
C17 C27 H27B 108.4
C24 C27 H27B 108.4
H27A C27 H27B 107.4
C44 C28 C5 117.2(5)
C44 C28 H28 121.4
C5 C28 H28 121.4
C47 C29 C30 121.6(5)
C47 C29 H29 119.2
C30 C29 H29 119.2
C50 C30 C29 118.1(4)
C50 C30 C20 122.4(4)
C29 C30 C20 119.3(4)
C15 C31 C34 111.2(4)
C15 C31 C35 113.3(4)
C34 C31 C35 110.0(4)
C15 C31 H31 107.3
C34 C31 H31 107.3
C35 C31 H31 107.3
C19 C32 C46 121.2(5)
C19 C32 H32 119.4
C46 C32 H32 119.4
C43 C33 C11 117.6(5)
C43 C33 C24 121.4(5)
C11 C33 C24 121.0(4)
O4 C34 O3 122.4(5)
O4 C34 C31 127.6(5)
O3 C34 C31 110.0(4)
C12 C35 C31 116.1(4)
C12 C35 H35A 108.3
C31 C35 H35A 108.3
C12 C35 H35B 108.3
C31 C35 H35B 108.3
H35A C35 H35B 107.4
O2 C36 O1 123.0(5)
O2 C36 C24 127.7(5)
O1 C36 C24 109.3(4)
C54 C37 C2 119.0(5)
C54 C37 H37 120.5
C2 C37 H37 120.5
C53 C38 C8 121.3(5)
C53 C38 H38 119.4
C8 C38 H38 119.4
N1 C39 C7 110.7(4)
N1 C39 H39 124.7
C7 C39 H39 124.7
C8 C40 C59 121.3(5)
C8 C40 H40 119.3
C59 C40 H40 119.3
C13 C41 C42 118.6(5)
C13 C41 H41 120.7
C42 C41 H41 120.7
C54 C42 C41 120.6(5)
C54 C42 H42 119.7
C41 C42 H42 119.7
C44 C43 C33 121.5(5)
C44 C43 H43C 120(2)
C33 C43 H43C 119(2)
C28 C44 C43 121.3(5)
C28 C44 H44C 126(3)
C43 C44 H44C 113(3)
C55 C45 C18 120.2(5)
C55 C45 H45 119.9
C18 C45 H45 119.9
C15 C46 C32 121.9(5)
C15 C46 H46 119.0
C32 C46 H46 119.0
C51 C47 C29 118.9(5)
C51 C47 H47 120.6
C29 C47 H47 120.6
C22 C48 H48A 109.5
C22 C48 H48B 109.5
H48A C48 H48B 109.5
C22 C48 H48C 109.5
H48A C48 H48C 109.5
H48B C48 H48C 109.5
C20 C49 H49A 109.5
C20 C49 H49B 109.5
H49A C49 H49B 109.5
C20 C49 H49C 109.5
H49A C49 H49C 109.5
H49B C49 H49C 109.5
C30 C50 C52 120.7(5)
C30 C50 H50 119.6
C52 C50 H50 119.6
C52 C51 C47 120.6(5)
C52 C51 H51 119.7
C47 C51 H51 119.7
C51 C52 C50 120.1(5)
C51 C52 H52 119.9
C50 C52 H52 119.9
C38 C53 C58 120.5(5)
C38 C53 H53 119.8
C58 C53 H53 119.8
C42 C54 C37 120.9(5)
C42 C54 H54 119.6
C37 C54 H54 119.6
C45 C55 C21 121.4(5)
C45 C55 H55 119.3
C21 C55 H55 119.3
O1 C56 H56A 109.5
O1 C56 H56B 109.5
H56A C56 H56B 109.5
O1 C56 H56C 109.5
H56A C56 H56C 109.5
H56B C56 H56C 109.5
O3 C57 H57A 109.5
O3 C57 H57B 109.5
H57A C57 H57B 109.5
O3 C57 H57C 109.5
H57A C57 H57C 109.5
H57B C57 H57C 109.5
C59 C58 C53 118.7(5)
C59 C58 H58 120.6
C53 C58 H58 120.6
C58 C59 C40 120.6(5)
C58 C59 H59 119.7
C40 C59 H59 119.7

loop_
_geom_bond_atom_site_label_1
_geom_bond_atom_site_label_2
_geom_bond_distance
O1 C36 1.345(5)
O1 C56 1.455(5)
O2 C36 1.212(5)
O3 C34 1.350(5)
O3 C57 1.451(5)
O4 C34 1.207(5)
N1 C39 1.367(5)
N1 C3 1.373(5)
N1 C26 1.455(5)
N2 C14 1.373(5)
N2 C5 1.378(5)
N2 C25 1.459(5)
C2 C37 1.401(6)
C2 C13 1.402(6)
C2 C16 1.482(6)
C3 C19 1.397(6)
C3 C6 1.415(6)
C4 C10 1.396(6)
C4 C21 1.404(6)
C4 C9 1.488(6)
C5 C28 1.390(6)
C5 C11 1.410(6)
C6 C15 1.405(6)
C6 C7 1.439(6)
C7 C39 1.383(6)
C7 C16 1.453(6)
C8 C40 1.378(6)
C8 C38 1.399(6)
C8 C22 1.536(6)
C9 C17 1.370(6)
C9 C23 1.456(6)
C10 C18 1.393(6)
C10 C20 1.509(6)
C11 C33 1.411(6)
C11 C23 1.432(6)
C12 C16 1.371(6)
C12 C35 1.503(6)
C12 C22 1.527(6)
C13 C41 1.379(6)
C13 C22 1.524(6)
C14 C23 1.384(6)
C14 H14 0.9500
C15 C46 1.388(6)
C15 C31 1.502(6)
C17 C27 1.505(6)
C17 C20 1.523(6)
C18 C45 1.396(6)
C18 H18 0.9500
C19 C32 1.387(6)
C19 H19 0.9500
C20 C49 1.544(6)
C20 C30 1.547(6)
C21 C55 1.387(6)
C21 H21 0.9500
C22 C48 1.537(6)
C24 C33 1.508(6)
C24 C36 1.515(6)
C24 C27 1.539(6)
C24 H24 1.0000
C25 H25A 0.9800
C25 H25B 0.9800
C25 H25C 0.9800
C26 H26A 0.9800
C26 H26B 0.9800
C26 H26C 0.9800
C27 H27A 0.9900
C27 H27B 0.9900
C28 C44 1.386(7)
C28 H28 0.9500
C29 C47 1.393(6)
C29 C30 1.397(6)
C29 H29 0.9500
C30 C50 1.391(6)
C31 C34 1.521(6)
C31 C35 1.538(6)
C31 H31 1.0000
C32 C46 1.406(6)
C32 H32 0.9500
C33 C43 1.404(6)
C35 H35A 0.9900
C35 H35B 0.9900
C37 C54 1.401(6)
C37 H37 0.9500
C38 C53 1.385(6)
C38 H38 0.9500
C39 H39 0.9500
C40 C59 1.397(6)
C40 H40 0.9500
C41 C42 1.390(6)
C41 H41 0.9500
C42 C54 1.384(6)
C42 H42 0.9500
C43 C44 1.403(7)
C43 H43C 1.08(5)
C44 H44C 1.03(5)
C45 C55 1.382(6)
C45 H45 0.9500
C46 H46 0.9500
C47 C51 1.385(6)
C47 H47 0.9500
C48 H48A 0.9800
C48 H48B 0.9800
C48 H48C 0.9800
C49 H49A 0.9800
C49 H49B 0.9800
C49 H49C 0.9800
C50 C52 1.393(6)
C50 H50 0.9500
C51 C52 1.380(6)
C51 H51 0.9500
C52 H52 0.9500
C53 C58 1.389(7)
C53 H53 0.9500
C54 H54 0.9500
C55 H55 0.9500
C56 H56A 0.9800
C56 H56B 0.9800
C56 H56C 0.9800
C57 H57A 0.9800
C57 H57B 0.9800
C57 H57C 0.9800
C58 C59 1.377(7)
C58 H58 0.9500
C59 H59 0.9500

loop_
_geom_torsion_atom_site_label_1
_geom_torsion_atom_site_label_2
_geom_torsion_atom_site_label_3
_geom_torsion_atom_site_label_4
_geom_torsion
C39 N1 C3 C19 179.6(4)
C26 N1 C3 C19 7.3(7)
C39 N1 C3 C6 0.7(5)
C26 N1 C3 C6 -171.7(4)
C14 N2 C5 C28 -178.3(5)
C25 N2 C5 C28 -7.4(7)
C14 N2 C5 C11 0.9(5)
C25 N2 C5 C11 171.8(4)
N1 C3 C6 C15 173.9(4)
C19 C3 C6 C15 -5.1(7)
N1 C3 C6 C7 -2.1(5)
C19 C3 C6 C7 178.8(4)
C15 C6 C7 C39 -172.5(5)
C3 C6 C7 C39 2.8(5)
C15 C6 C7 C16 16.5(8)
C3 C6 C7 C16 -168.3(4)
C10 C4 C9 C17 0.4(5)
C21 C4 C9 C17 177.3(5)
C10 C4 C9 C23 177.6(4)
C21 C4 C9 C23 -5.5(7)
C21 C4 C10 C18 -0.6(6)
C9 C4 C10 C18 176.8(4)
C21 C4 C10 C20 -178.1(4)
C9 C4 C10 C20 -0.7(5)
N2 C5 C11 C33 -174.9(4)
C28 C5 C11 C33 4.4(7)
N2 C5 C11 C23 0.2(5)
C28 C5 C11 C23 179.5(4)
C37 C2 C13 C41 -2.9(7)
C16 C2 C13 C41 177.5(4)
C37 C2 C13 C22 175.6(4)
C16 C2 C13 C22 -4.0(5)
C5 N2 C14 C23 -1.6(5)
C25 N2 C14 C23 -172.5(4)
C3 C6 C15 C46 5.5(7)
C7 C6 C15 C46 -179.7(5)
C3 C6 C15 C31 -174.0(4)
C7 C6 C15 C31 0.8(8)
C35 C12 C16 C7 -3.6(8)
C22 C12 C16 C7 173.1(4)
C35 C12 C16 C2 -177.2(4)
C22 C12 C16 C2 -0.4(5)
C39 C7 C16 C12 -162.5(5)
C6 C7 C16 C12 6.5(7)
C39 C7 C16 C2 10.0(7)
C6 C7 C16 C2 179.0(4)
C37 C2 C16 C12 -176.7(5)
C13 C2 C16 C12 2.8(5)
C37 C2 C16 C7 9.7(8)
C13 C2 C16 C7 -170.8(4)
C23 C9 C17 C27 1.9(8)
C4 C9 C17 C27 179.1(4)
C23 C9 C17 C20 -177.1(4)
C4 C9 C17 C20 0.1(5)
C4 C10 C18 C45 0.1(7)
C20 C10 C18 C45 177.1(4)
N1 C3 C19 C32 -177.2(4)
C6 C3 C19 C32 1.6(7)
C18 C10 C20 C17 -176.6(4)
C4 C10 C20 C17 0.7(5)
C18 C10 C20 C49 -58.7(6)
C4 C10 C20 C49 118.6(4)
C18 C10 C20 C30 65.9(6)
C4 C10 C20 C30 -116.8(4)
C9 C17 C20 C10 -0.5(5)
C27 C17 C20 C10 -179.5(4)
C9 C17 C20 C49 -118.2(4)
C27 C17 C20 C49 62.7(5)
C9 C17 C20 C30 116.4(4)
C27 C17 C20 C30 -62.7(5)
C10 C4 C21 C55 0.3(6)
C9 C4 C21 C55 -176.4(4)
C41 C13 C22 C12 -178.0(4)
C2 C13 C22 C12 3.5(5)
C41 C13 C22 C48 64.5(6)
C2 C13 C22 C48 -113.9(4)
C41 C13 C22 C8 -60.8(6)
C2 C13 C22 C8 120.7(4)
C16 C12 C22 C13 -1.8(5)
C35 C12 C22 C13 175.3(4)
C16 C12 C22 C48 114.6(4)
C35 C12 C22 C48 -68.2(5)
C16 C12 C22 C8 -119.0(4)
C35 C12 C22 C8 58.2(5)
C40 C8 C22 C13 115.0(5)
C38 C8 C22 C13 -63.9(5)
C40 C8 C22 C12 -133.5(5)
C38 C8 C22 C12 47.6(5)
C40 C8 C22 C48 -8.3(6)
C38 C8 C22 C48 172.7(4)
N2 C14 C23 C11 1.7(5)
N2 C14 C23 C9 -171.4(4)
C5 C11 C23 C14 -1.1(5)
C33 C11 C23 C14 173.0(5)
C5 C11 C23 C9 172.0(4)
C33 C11 C23 C9 -13.9(8)
C17 C9 C23 C14 161.9(5)
C4 C9 C23 C14 -14.9(7)
C17 C9 C23 C11 -9.8(7)
C4 C9 C23 C11 173.5(4)
C9 C17 C27 C24 46.3(6)
C20 C17 C27 C24 -134.7(4)
C33 C24 C27 C17 -76.0(5)
C36 C24 C27 C17 48.7(5)
N2 C5 C28 C44 177.6(4)
C11 C5 C28 C44 -1.5(7)
C47 C29 C30 C50 -1.3(7)
C47 C29 C30 C20 -176.3(4)
C10 C20 C30 C50 -97.7(5)
C17 C20 C30 C50 150.7(4)
C49 C20 C30 C50 26.0(6)
C10 C20 C30 C29 77.0(5)
C17 C20 C30 C29 -34.6(6)
C49 C20 C30 C29 -159.3(4)
C46 C15 C31 C34 -105.6(5)
C6 C15 C31 C34 73.9(5)
C46 C15 C31 C35 129.8(5)
C6 C15 C31 C35 -50.7(6)
C3 C19 C32 C46 1.4(7)
C5 C11 C33 C43 -4.6(7)
C23 C11 C33 C43 -178.2(5)
C5 C11 C33 C24 174.7(4)
C23 C11 C33 C24 1.1(8)
C36 C24 C33 C43 103.3(5)
C27 C24 C33 C43 -132.6(5)
C36 C24 C33 C11 -75.9(5)
C27 C24 C33 C11 48.2(6)
C57 O3 C34 O4 3.6(7)
C57 O3 C34 C31 -176.5(4)
C15 C31 C34 O4 -5.4(7)
C35 C31 C34 O4 121.0(5)
C15 C31 C34 O3 174.7(4)
C35 C31 C34 O3 -58.8(5)
C16 C12 C35 C31 -41.0(7)
C22 C12 C35 C31 142.5(4)
C15 C31 C35 C12 73.3(5)
C34 C31 C35 C12 -51.9(5)
C56 O1 C36 O2 -1.3(7)
C56 O1 C36 C24 179.4(3)
C33 C24 C36 O2 15.5(7)
C27 C24 C36 O2 -110.6(5)
C33 C24 C36 O1 -165.3(4)
C27 C24 C36 O1 68.6(5)
C13 C2 C37 C54 2.9(6)
C16 C2 C37 C54 -177.7(4)
C40 C8 C38 C53 -0.5(7)
C22 C8 C38 C53 178.5(4)
C3 N1 C39 C7 1.2(5)
C26 N1 C39 C7 173.4(4)
C6 C7 C39 N1 -2.4(5)
C16 C7 C39 N1 168.4(4)
C38 C8 C40 C59 0.5(7)
C22 C8 C40 C59 -178.4(4)
C2 C13 C41 C42 0.3(7)
C22 C13 C41 C42 -177.9(4)
C13 C41 C42 C54 2.3(7)
C11 C33 C43 C44 2.3(7)
C24 C33 C43 C44 -176.9(4)
C5 C28 C44 C43 -0.9(7)
C33 C43 C44 C28 0.5(8)
C10 C18 C45 C55 0.7(7)
C6 C15 C46 C32 -2.6(7)
C31 C15 C46 C32 176.8(4)
C19 C32 C46 C15 -0.9(7)
C30 C29 C47 C51 0.5(7)
C29 C30 C50 C52 1.2(7)
C20 C30 C50 C52 175.9(4)
C29 C47 C51 C52 0.5(7)
C47 C51 C52 C50 -0.6(7)
C30 C50 C52 C51 -0.2(8)
C8 C38 C53 C58 0.4(7)
C41 C42 C54 C37 -2.4(7)
C2 C37 C54 C42 -0.3(7)
C18 C45 C55 C21 -1.1(7)
C4 C21 C55 C45 0.5(7)
C38 C53 C58 C59 -0.4(7)
C53 C58 C59 C40 0.4(7)
C8 C40 C59 C58 -0.5(7)
